data_9014492
loop_
_publ_author_name
'Kwei, G. H.'
'Lawson, A. C.'
'Billinge, S. J. L.'
'Cheong, S. W.'

_publ_section_title
;
 Structures of the ferroelectric phases of barium titanate
 Note: T = 190 K
;
_journal_name_full 'Journal of Physical Chemistry'
_journal_page_first 2368
_journal_page_last 2377
_journal_paper_doi 10.1021/j100112a043
_journal_volume 97
_journal_year 1993
_chemical_compound_source Synthetic
_chemical_formula_sum 'Ba O3 Ti'
_chemical_name_mineral Barioperovskite
_space_group_IT_number 38
_symmetry_space_group_name_Hall 'A 2 -2'
_symmetry_space_group_name_H-M 'A m m 2'
_cell_angle_alpha 90
_cell_angle_beta 90
_cell_angle_gamma 90
_cell_length_a 3.9828
_cell_length_b 5.6745
_cell_length_c 5.6946
_cell_formula_units_Z 2
_cell_volume 128.700
_database_code_amcsd 0018592
_exptl_crystal_density_diffrn 6.018
_cod_original_formula_sum 'Ba Ti O3'
_cod_database_code 9014492

loop_
_space_group_symop_operation_xyz
x,y,z
x,1/2+y,1/2+z
x,-y,z
x,1/2-y,1/2+z
-x,y,z
-x,1/2+y,1/2+z
-x,-y,z
-x,1/2-y,1/2+z

loop_
_atom_site_aniso_label
_atom_site_aniso_U_11
_atom_site_aniso_U_22
_atom_site_aniso_U_33
_atom_site_aniso_U_12
_atom_site_aniso_U_13
_atom_site_aniso_U_23
Ba 0.00420 0.00840 0.00980 0.00000 0.00000 0.00000
Ti 0.00190 0.00300 0.00280 0.00000 0.00000 0.00000
O1 0.00600 0.00410 0.00430 0.00000 0.00000 0.00000
O2 0.00190 0.00090 0.00460 0.00000 0.00000 0.00320

loop_
_atom_site_label
_atom_site_fract_x
_atom_site_fract_y
_atom_site_fract_z
_atom_site_U_iso_or_equiv
Ba 0.00000 0.00000 0.00000 0.00090
Ti 0.50000 0.00000 0.51700 0.00260
O1 0.00000 0.00000 0.48900 0.00480
O2 0.50000 0.25610 0.24843 0.00250

loop_
_cod_related_entry_id
_cod_related_entry_database
_cod_related_entry_code
1 AMCSD 0018592
